data_1545015
loop_
_publ_author_name
'Tominaga, Takumi'
'Mochida, Tomoyuki'

_publ_section_title
;
 <i>trans</i>-Diaquabis(1,1,1,5,5,5-hexafluoropentane-2,4-dionato-\k^2^<i>O</i>,<i>O</i>')cobalt(II)
 dihydrate
;
_journal_coeditor_code WM4036
_journal_issue 1
_journal_name_full IUCrData
_journal_page_first x170002
_journal_paper_doi 10.1107/S2414314617000025
_journal_volume 2
_journal_year 2017
_chemical_formula_iupac '[Co (C5 H F6 O2)2 (H2 O)], 2H2 O'
_chemical_formula_moiety 'C10 H6 Co F12 O6, 2(H2 O)'
_chemical_formula_sum 'C10 H10 Co F12 O8'
_chemical_formula_weight 545.11
_chemical_name_systematic
'<i>trans</i>-Diaquabis(1,1,1,5,5,5-hexafluoro-2,4-pentanedionato-\k<i>O</i>^2^,\k<i>O</i>^4^)cobalt(II) dihydrate'
_space_group_crystal_system monoclinic
_space_group_IT_number 14
_space_group_name_Hall '-P 2ybc'
_space_group_name_H-M_alt 'P 1 21/c 1'
_symmetry_space_group_name_Hall '-P 2ybc'
_symmetry_space_group_name_H-M 'P 1 21/c 1'
_atom_sites_solution_hydrogens mixed
_cell_angle_alpha 90
_cell_angle_beta 102.221(7)
_cell_angle_gamma 90
_cell_formula_units_Z 2
_cell_length_a 11.139(7)
_cell_length_b 6.979(4)
_cell_length_c 12.546(8)
_cell_measurement_reflns_used 3472
_cell_measurement_temperature 100.(2)
_cell_measurement_theta_max 28.7149
_cell_measurement_theta_min 3.3230
_cell_volume 953.2(10)
_computing_cell_refinement
;
SAINT (Bruker, 2015)
;
_computing_data_collection
;
APEX2 (Bruker, 2015)
;
_computing_data_reduction
;
SAINT (Bruker, 2015)
;
_computing_molecular_graphics
;
ORTEP for Windows (Farrugia, 2012) and Mercury (Macrae <i>et al.</i>,
2008)
;
_computing_publication_material
;
publCIF (Westrip, 2010)
;
_computing_structure_refinement
;
<i>SHELXL2014/7</i> (Sheldrick, 2015<i>b</i>)
;
_computing_structure_solution
;
SHELXT (Sheldrick, 2015<i>a</i>)
;
_diffrn_ambient_temperature 100.(2)
_diffrn_detector_area_resol_mean 8.3333
_diffrn_measured_fraction_theta_full 0.996
_diffrn_measured_fraction_theta_max 0.996
_diffrn_measurement_device_type 'Bruker APEXII CCD area detector'
_diffrn_measurement_method 'phi an_diffrn_radiation_type  '
_diffrn_radiation_monochromator 'Bruker Helios multilayer confocal mirror'
_diffrn_radiation_type MoK\a
_diffrn_radiation_wavelength 0.71073
_diffrn_reflns_av_R_equivalents 0.0328
_diffrn_reflns_limit_h_max 14
_diffrn_reflns_limit_h_min -13
_diffrn_reflns_limit_k_max 6
_diffrn_reflns_limit_k_min -8
_diffrn_reflns_limit_l_max 16
_diffrn_reflns_limit_l_min -15
_diffrn_reflns_number 4980
_diffrn_reflns_theta_full 27.10
_diffrn_reflns_theta_max 27.10
_diffrn_reflns_theta_min 1.87
_exptl_absorpt_coefficient_mu 1.051
_exptl_absorpt_correction_T_max 0.90
_exptl_absorpt_correction_T_min 0.83
_exptl_absorpt_correction_type multi-scan
_exptl_absorpt_process_details
;
(<i>SADABS</i>; Bruker, 2015)
;
_exptl_crystal_colour 'clear light orange'
_exptl_crystal_density_diffrn 1.899
_exptl_crystal_density_method 'not measured'
_exptl_crystal_description plate
_exptl_crystal_F_000 538
_exptl_crystal_size_max 0.150
_exptl_crystal_size_mid 0.140
_exptl_crystal_size_min 0.100
_refine_diff_density_max 0.459
_refine_diff_density_min -0.333
_refine_ls_extinction_method none
_refine_ls_goodness_of_fit_ref 1.087
_refine_ls_hydrogen_treatment mixed
_refine_ls_matrix_type full
_refine_ls_number_parameters 158
_refine_ls_number_reflns 2085
_refine_ls_number_restraints 0
_refine_ls_restrained_S_all 1.087
_refine_ls_R_factor_all 0.0330
_refine_ls_R_factor_gt 0.0298
_refine_ls_shift/su_max 0.000
_refine_ls_shift/su_mean 0.000
_refine_ls_structure_factor_coef Fsqd
_refine_ls_weighting_details 'w=1/[\s^2^(Fo^2^)+(0.0286P)^2^+0.6401P] where P=(Fo^2^+2Fc^2^)/3'
_refine_ls_weighting_scheme calc
_refine_ls_wR_factor_gt 0.0773
_refine_ls_wR_factor_ref 0.0795
_reflns_number_gt 1897
_reflns_number_total 2085
_reflns_threshold_expression 'I > 2\s(I)'
_cod_data_source_file wm4036sup1.cif
_cod_data_source_block I
_cod_depositor_comments 'Adding full bibliography for 1545015.cif.'
_cod_database_code 1545015
_cod_database_fobs_code 1545015

loop_
_space_group_symop_operation_xyz
'x, y, z'
'-x, y+1/2, -z+1/2'
'-x, -y, -z'
'x, -y-1/2, z-1/2'

loop_
_atom_site_type_symbol
_atom_site_label
_atom_site_fract_x
_atom_site_fract_y
_atom_site_fract_z
_atom_site_U_iso_or_equiv
_atom_site_adp_type
_atom_site_calc_flag
_atom_site_occupancy
C C1 0.79557(17) 0.8251(3) 0.70389(15) 0.0275(4) Uani d 1
C C2 0.73400(16) 0.6744(3) 0.62063(14) 0.0215(4) Uani d 1
C C3 0.80755(17) 0.5324(3) 0.59026(16) 0.0259(4) Uani d 1
H H3 0.8933 0.5359 0.6201 0.031 Uiso calc 1
C C4 0.76128(16) 0.3842(3) 0.51766(14) 0.0224(4) Uani d 1
C C5 0.85596(17) 0.2501(3) 0.48259(16) 0.0280(4) Uani d 1
Co Co1 0.5 0.5 0.5 0.01650(11) Uani d 1
F F1 0.77683(13) 0.7802(2) 0.80271(10) 0.0447(3) Uani d 1
F F2 0.91612(11) 0.8405(2) 0.71227(11) 0.0430(3) Uani d 1
F F3 0.74684(13) 0.99850(17) 0.67922(12) 0.0421(3) Uani d 1
F F4 0.88486(14) 0.3160(2) 0.39182(12) 0.0557(4) Uani d 1
F F5 0.95906(12) 0.2319(2) 0.55607(13) 0.0543(4) Uani d 1
F F6 0.81060(12) 0.0745(2) 0.46112(13) 0.0465(4) Uani d 1
H H1 0.508(2) 0.769(4) 0.362(2) 0.038(7) Uiso d 1
H H2 0.484(3) 0.612(5) 0.304(2) 0.047(8) Uiso d 1
H H4 0.481(3) 0.085(4) 0.366(2) 0.042(7) Uiso d 1
H H5 0.601(3) 0.087(5) 0.388(2) 0.051(8) Uiso d 1
O O1 0.61928(11) 0.69704(18) 0.59076(10) 0.0219(3) Uani d 1
O O2 0.65242(11) 0.34813(19) 0.47266(10) 0.0234(3) Uani d 1
O O3 0.49099(16) 0.6521(2) 0.36142(12) 0.0318(3) Uani d 1
O O4 0.53489(14) 0.02958(19) 0.35107(11) 0.0238(3) Uani d 1

loop_
_atom_site_aniso_label
_atom_site_aniso_U_11
_atom_site_aniso_U_22
_atom_site_aniso_U_33
_atom_site_aniso_U_12
_atom_site_aniso_U_13
_atom_site_aniso_U_23
C1 0.0239(9) 0.0314(10) 0.0260(9) -0.0047(8) 0.0026(7) -0.0066(8)
C2 0.0218(8) 0.0226(9) 0.0197(8) -0.0037(7) 0.0035(6) -0.0016(7)
C3 0.0197(8) 0.0304(10) 0.0260(9) -0.0010(7) 0.0018(7) -0.0044(8)
C4 0.0212(8) 0.0244(9) 0.0221(8) 0.0024(7) 0.0054(7) -0.0007(7)
C5 0.0217(9) 0.0298(10) 0.0322(10) 0.0035(8) 0.0052(7) -0.0047(8)
Co1 0.01709(18) 0.01662(18) 0.01582(17) -0.00037(11) 0.00357(12) -0.00182(11)
F1 0.0567(8) 0.0541(9) 0.0234(6) -0.0155(7) 0.0089(6) -0.0115(6)
F2 0.0248(6) 0.0510(8) 0.0512(8) -0.0109(6) 0.0037(5) -0.0231(6)
F3 0.0424(8) 0.0254(7) 0.0518(9) -0.0030(5) -0.0048(6) -0.0113(5)
F4 0.0596(9) 0.0653(10) 0.0540(9) 0.0242(8) 0.0388(8) 0.0114(8)
F5 0.0313(7) 0.0642(10) 0.0592(9) 0.0217(7) -0.0089(6) -0.0226(8)
F6 0.0346(7) 0.0317(7) 0.0748(10) 0.0046(6) 0.0148(6) -0.0181(7)
O1 0.0214(6) 0.0209(6) 0.0226(6) -0.0017(5) 0.0028(5) -0.0047(5)
O2 0.0199(6) 0.0241(7) 0.0261(6) 0.0006(5) 0.0044(5) -0.0065(5)
O3 0.0598(10) 0.0190(7) 0.0172(7) -0.0053(7) 0.0099(6) -0.0018(5)
O4 0.0297(7) 0.0202(6) 0.0214(6) 0.0008(6) 0.0056(6) -0.0034(5)

loop_
_atom_type_symbol
_atom_type_description
_atom_type_scat_dispersion_real
_atom_type_scat_dispersion_imag
_atom_type_scat_source
C C 0.0033 0.0016 'International Tables Vol C Tables 4.2.6.8 and 6.1.1.4'
H H 0.0000 0.0000 'International Tables Vol C Tables 4.2.6.8 and 6.1.1.4'
Co Co 0.3494 0.9721 'International Tables Vol C Tables 4.2.6.8 and 6.1.1.4'
F F 0.0171 0.0103 'International Tables Vol C Tables 4.2.6.8 and 6.1.1.4'
O O 0.0106 0.0060 'International Tables Vol C Tables 4.2.6.8 and 6.1.1.4'

loop_
_geom_angle_atom_site_label_1
_geom_angle_atom_site_label_2
_geom_angle_atom_site_label_3
_geom_angle_site_symmetry_1
_geom_angle_site_symmetry_3
_geom_angle
F2 C1 F3 . . 107.40(17)
F2 C1 F1 . . 107.40(16)
F3 C1 F1 . . 106.94(16)
F2 C1 C2 . . 114.03(16)
F3 C1 C2 . . 111.18(16)
F1 C1 C2 . . 109.57(16)
O1 C2 C3 . . 128.77(17)
O1 C2 C1 . . 113.18(16)
C3 C2 C1 . . 118.03(16)
C2 C3 C4 . . 123.17(17)
C2 C3 H3 . . 118.4
C4 C3 H3 . . 118.4
O2 C4 C3 . . 129.04(17)
O2 C4 C5 . . 113.93(16)
C3 C4 C5 . . 116.96(16)
F5 C5 F4 . . 107.42(18)
F5 C5 F6 . . 106.87(17)
F4 C5 F6 . . 107.21(17)
F5 C5 C4 . . 113.96(17)
F4 C5 C4 . . 109.78(17)
F6 C5 C4 . . 111.30(16)
O3 Co1 O3 3_666 . 180.0
O3 Co1 O1 3_666 . 88.09(7)
O3 Co1 O1 . . 91.91(7)
O3 Co1 O1 3_666 3_666 91.91(7)
O3 Co1 O1 . 3_666 88.09(7)
O1 Co1 O1 . 3_666 180.00(5)
O3 Co1 O2 3_666 . 88.89(6)
O3 Co1 O2 . . 91.11(6)
O1 Co1 O2 . . 88.74(6)
O1 Co1 O2 3_666 . 91.26(6)
O3 Co1 O2 3_666 3_666 91.11(6)
O3 Co1 O2 . 3_666 88.89(6)
O1 Co1 O2 . 3_666 91.26(6)
O1 Co1 O2 3_666 3_666 88.74(6)
O2 Co1 O2 . 3_666 180.00(7)
C2 O1 Co1 . . 124.71(12)
C4 O2 Co1 . . 124.59(12)
Co1 O3 H1 . . 122.6(18)
Co1 O3 H2 . . 127.(2)
H1 O3 H2 . . 110.(3)
H4 O4 H5 . . 105.(3)

loop_
_geom_bond_atom_site_label_1
_geom_bond_atom_site_label_2
_geom_bond_site_symmetry_2
_geom_bond_distance
C1 F2 . 1.329(2)
C1 F3 . 1.336(3)
C1 F1 . 1.337(2)
C1 C2 . 1.538(3)
C2 O1 . 1.263(2)
C2 C3 . 1.389(3)
C3 C4 . 1.402(3)
C3 H3 . 0.95
C4 O2 . 1.250(2)
C4 C5 . 1.542(3)
C5 F5 . 1.318(2)
C5 F4 . 1.330(3)
C5 F6 . 1.331(3)
Co1 O3 3_666 2.0215(17)
Co1 O3 . 2.0215(17)
Co1 O1 . 2.0766(14)
Co1 O1 3_666 2.0766(14)
Co1 O2 . 2.0904(15)
Co1 O2 3_666 2.0904(15)
O3 H1 . 0.84(3)
O3 H2 . 0.76(3)
O4 H4 . 0.77(3)
O4 H5 . 0.88(3)

loop_
_geom_hbond_atom_site_label_D
_geom_hbond_atom_site_label_H
_geom_hbond_atom_site_label_A
_geom_hbond_site_symmetry_A
_geom_hbond_distance_DH
_geom_hbond_distance_HA
_geom_hbond_distance_DA
_geom_hbond_angle_DHA
_geom_hbond_publ_flag
O4 H5 O2 . 0.88(3) 2.13(3) 2.853(2) 140.(3) y
O4 H5 F6 . 0.88(3) 2.32(3) 3.105(3) 148.(3) y
O4 H4 O1 3_666 0.77(3) 2.03(3) 2.766(2) 160.(3) y
O4 H4 F3 3_666 0.77(3) 2.55(3) 3.086(3) 129.(3) y
O3 H2 O4 2_655 0.76(3) 2.00(3) 2.756(3) 175.(3) y
O3 H1 O4 1_565 0.84(3) 1.85(3) 2.687(3) 175.(3) y
